data_2209608
loop_
_publ_author_name
'Cruz, Silvia'
'Torre, Jose M. de la'
'Cobo, Justo'
'Low, John N.'
'Glidewell, Christopher'

_publ_section_title
;
 4-Bromo-\b-(2-oxoquinolin-4-yloxy)cinnamonitrile: a three-dimensional
 framework structure built from N---H&#x00B7;&#x00B7;&#x00B7;O and
 C---H&#x00B7;&#x00B7;&#x00B7;O hydrogen bonds, and bromo--carbonyl and
 aromatic \p--\p stacking interactions
;
_journal_coeditor_code LH2107
_journal_issue 7
_journal_name_full 'Acta Crystallographica Section E'
_journal_page_first o3056
_journal_page_last o3058
_journal_paper_doi 10.1107/S1600536806023518
_journal_volume 62
_journal_year 2006
_chemical_formula_iupac 'C18 H11 Br N2 O2'
_chemical_formula_moiety 'C18 H11 Br N2 O2'
_chemical_formula_sum 'C18 H11 Br N2 O2'
_chemical_formula_weight 367.20
_chemical_name_systematic
;
4-Bromo-\b-(2-oxoquinolin-4-yloxy)cinnamonitrile
;
_space_group_IT_number 14
_symmetry_cell_setting monoclinic
_symmetry_space_group_name_Hall '-P 2yn'
_symmetry_space_group_name_H-M 'P 1 21/n 1'
_atom_sites_solution_hydrogens geom
_atom_sites_solution_primary direct
_atom_sites_solution_secondary difmap
_cell_angle_alpha 90.00
_cell_angle_beta 92.006(2)
_cell_angle_gamma 90.00
_cell_formula_units_Z 4
_cell_length_a 8.9860(2)
_cell_length_b 12.4111(3)
_cell_length_c 13.6138(3)
_cell_measurement_reflns_used 3463
_cell_measurement_temperature 120(2)
_cell_measurement_theta_max 27.49
_cell_measurement_theta_min 3.14
_cell_volume 1517.36(6)
_computing_cell_refinement 'DENZO (Otwinowski & Minor, 1997) and COLLECT'
_computing_data_collection 'COLLECT (Hooft, 1999)'
_computing_data_reduction 'DENZO and COLLECT'
_computing_molecular_graphics 'PLATON (Spek, 2003)'
_computing_publication_material 'SHELXL97 and PRPKAPPA (Ferguson, 1999)'
_computing_structure_refinement 'OSCAIL (McArdle, 2003) and SHELXL97 (Sheldrick, 1997)'
_computing_structure_solution 'SIR2004 (Burla <i>et al.</i>,  2005)'
_diffrn_ambient_temperature 120(2)
_diffrn_detector_area_resol_mean 9.091
_diffrn_measured_fraction_theta_full 0.995
_diffrn_measured_fraction_theta_max 0.995
_diffrn_measurement_device_type 'Bruker--Nonius KappaCCD'
_diffrn_measurement_method '\f and \w'
_diffrn_radiation_monochromator graphite
_diffrn_radiation_source 'Bruker-Nonius FR591 rotating anode'
_diffrn_radiation_type 'Mo K\a'
_diffrn_radiation_wavelength 0.71073
_diffrn_reflns_av_R_equivalents 0.0344
_diffrn_reflns_av_sigmaI/netI 0.0279
_diffrn_reflns_limit_h_max 11
_diffrn_reflns_limit_h_min -11
_diffrn_reflns_limit_k_max 15
_diffrn_reflns_limit_k_min -16
_diffrn_reflns_limit_l_max 17
_diffrn_reflns_limit_l_min -17
_diffrn_reflns_number 17684
_diffrn_reflns_theta_full 27.49
_diffrn_reflns_theta_max 27.49
_diffrn_reflns_theta_min 3.14
_diffrn_standards_decay_% 0
_exptl_absorpt_coefficient_mu 2.720
_exptl_absorpt_correction_T_max 0.441
_exptl_absorpt_correction_T_min 0.224
_exptl_absorpt_correction_type multi-scan
_exptl_absorpt_process_details '(SADABS; Sheldrick, 2003)'
_exptl_crystal_colour colourless
_exptl_crystal_density_diffrn 1.607
_exptl_crystal_density_method 'not measured'
_exptl_crystal_description block
_exptl_crystal_F_000 736
_exptl_crystal_size_max 0.70
_exptl_crystal_size_mid 0.50
_exptl_crystal_size_min 0.30
_refine_diff_density_max 0.361
_refine_diff_density_min -0.681
_refine_ls_extinction_method none
_refine_ls_goodness_of_fit_ref 1.163
_refine_ls_hydrogen_treatment constr
_refine_ls_matrix_type full
_refine_ls_number_parameters 208
_refine_ls_number_reflns 3463
_refine_ls_number_restraints 0
_refine_ls_restrained_S_all 1.163
_refine_ls_R_factor_all 0.0427
_refine_ls_R_factor_gt 0.0320
_refine_ls_shift/su_max 0.001
_refine_ls_shift/su_mean 0.000
_refine_ls_structure_factor_coef Fsqd
_refine_ls_weighting_details 'w=1/[\s^2^(Fo^2^)+(0.033P)^2^+1.024P] where P=(Fo^2^+2Fc^2^)/3'
_refine_ls_weighting_scheme calc
_refine_ls_wR_factor_gt 0.0762
_refine_ls_wR_factor_ref 0.0801
_reflns_number_gt 2907
_reflns_number_total 3463
_reflns_threshold_expression I>2\s(I)
_cod_data_source_file lh2107.cif
_cod_data_source_block I
_cod_original_sg_symbol_H-M 'P 21/n'
_cod_database_code 2209608
_cod_database_fobs_code 2209608

loop_
_symmetry_equiv_pos_as_xyz
'x, y, z'
'-x+1/2, y+1/2, -z+1/2'
'-x, -y, -z'
'x+1/2, -y+1/2, z+1/2'

loop_
_atom_site_type_symbol
_atom_site_label
_atom_site_fract_x
_atom_site_fract_y
_atom_site_fract_z
_atom_site_U_iso_or_equiv
_atom_site_adp_type
_atom_site_calc_flag
_atom_site_refinement_flags
_atom_site_occupancy
N N1 0.69050(18) 0.45629(14) 0.48541(12) 0.0153(3) Uani d . 1
C C2 0.6573(2) 0.40615(16) 0.57075(14) 0.0145(4) Uani d . 1
O O2 0.53963(15) 0.42863(12) 0.61305(10) 0.0175(3) Uani d . 1
C C3 0.7623(2) 0.32710(16) 0.60798(15) 0.0152(4) Uani d . 1
C C4 0.8893(2) 0.30846(16) 0.56033(14) 0.0140(4) Uani d . 1
O O4 0.99737(15) 0.23650(12) 0.59192(10) 0.0163(3) Uani d . 1
C C4A 0.9243(2) 0.36467(16) 0.47165(15) 0.0145(4) Uani d . 1
C C5 1.0543(2) 0.34596(17) 0.42009(15) 0.0179(4) Uani d . 1
C C6 1.0770(2) 0.40041(18) 0.33419(16) 0.0217(5) Uani d . 1
C C7 0.9722(2) 0.47594(18) 0.29849(15) 0.0204(4) Uani d . 1
C C8 0.8443(2) 0.49569(17) 0.34809(15) 0.0180(4) Uani d . 1
C C8A 0.8191(2) 0.43912(16) 0.43525(14) 0.0146(4) Uani d . 1
C C11 0.8644(2) 0.06677(16) 0.60203(15) 0.0155(4) Uani d . 1
C C12 0.8128(2) -0.02104(17) 0.65539(15) 0.0193(4) Uani d . 1
C C13 0.7290(3) -0.10121(18) 0.60951(16) 0.0225(5) Uani d . 1
C C14 0.6977(2) -0.09451(18) 0.50928(17) 0.0213(5) Uani d . 1
Br Br14 0.59176(3) -0.207817(19) 0.445430(18) 0.02971(9) Uani d . 1
C C15 0.7466(2) -0.00827(18) 0.45473(16) 0.0212(5) Uani d . 1
C C16 0.8295(2) 0.07214(17) 0.50110(16) 0.0192(4) Uani d . 1
C C17 0.9581(2) 0.14977(16) 0.64989(15) 0.0155(4) Uani d . 1
C C18 1.0206(2) 0.14423(17) 0.74090(16) 0.0195(4) Uani d . 1
C C19 1.1128(3) 0.22890(18) 0.77929(16) 0.0235(5) Uani d . 1
H H1 0.6256 0.5028 0.4605 0.018 Uiso calc R 1
H H3 0.7423 0.2880 0.6661 0.018 Uiso calc R 1
H H5 1.1264 0.2958 0.4446 0.021 Uiso calc R 1
H H6 1.1642 0.3869 0.2986 0.026 Uiso calc R 1
H H7 0.9898 0.5139 0.2394 0.025 Uiso calc R 1
H H8 0.7739 0.5470 0.3237 0.022 Uiso calc R 1
H H12 0.8354 -0.0257 0.7239 0.023 Uiso calc R 1
H H13 0.6934 -0.1603 0.6463 0.027 Uiso calc R 1
H H15 0.7236 -0.0043 0.3862 0.025 Uiso calc R 1
H H16 0.8630 0.1317 0.4640 0.023 Uiso calc R 1
H H18 1.0030 0.0827 0.7804 0.023 Uiso calc R 1
N N4 1.1869(3) 0.29569(16) 0.81204(16) 0.0334(5) Uani d . 1

loop_
_atom_site_aniso_label
_atom_site_aniso_U_11
_atom_site_aniso_U_22
_atom_site_aniso_U_33
_atom_site_aniso_U_12
_atom_site_aniso_U_13
_atom_site_aniso_U_23
N1 0.0154(8) 0.0145(8) 0.0157(8) 0.0024(7) -0.0023(7) 0.0027(7)
C2 0.0162(9) 0.0134(9) 0.0138(10) -0.0011(8) -0.0018(7) -0.0023(8)
O2 0.0176(7) 0.0191(7) 0.0158(7) 0.0037(6) 0.0005(6) -0.0010(6)
C3 0.0189(10) 0.0141(9) 0.0125(10) -0.0004(8) -0.0010(8) 0.0004(8)
C4 0.0165(10) 0.0107(9) 0.0146(10) -0.0001(7) -0.0045(8) -0.0014(7)
O4 0.0151(7) 0.0164(7) 0.0171(7) 0.0026(6) -0.0016(6) 0.0044(6)
C4A 0.0156(10) 0.0124(9) 0.0153(10) -0.0019(8) -0.0023(8) -0.0011(8)
C5 0.0180(10) 0.0185(10) 0.0170(10) 0.0014(8) -0.0015(8) 0.0009(8)
C6 0.0199(10) 0.0247(11) 0.0208(11) -0.0005(9) 0.0035(8) -0.0004(9)
C7 0.0246(11) 0.0225(11) 0.0141(10) -0.0058(9) 0.0007(8) 0.0041(8)
C8 0.0192(10) 0.0167(10) 0.0179(10) -0.0018(8) -0.0038(8) 0.0034(8)
C8A 0.0151(9) 0.0146(9) 0.0138(10) -0.0029(8) -0.0027(7) -0.0020(8)
C11 0.0151(9) 0.0164(10) 0.0148(10) 0.0045(8) -0.0015(8) -0.0018(8)
C12 0.0234(10) 0.0203(11) 0.0141(10) -0.0005(9) 0.0010(8) 0.0001(8)
C13 0.0278(11) 0.0186(11) 0.0214(11) -0.0013(9) 0.0056(9) 0.0001(9)
C14 0.0181(10) 0.0191(11) 0.0267(12) 0.0005(8) -0.0016(8) -0.0047(9)
Br14 0.02947(14) 0.02552(14) 0.03352(15) -0.00713(10) -0.00755(10) -0.00544(10)
C15 0.0231(11) 0.0231(11) 0.0170(11) 0.0021(9) -0.0057(8) -0.0016(9)
C16 0.0212(10) 0.0171(10) 0.0191(11) 0.0020(8) -0.0031(8) 0.0031(8)
C17 0.0168(10) 0.0139(10) 0.0159(10) 0.0045(8) 0.0008(8) 0.0020(8)
C18 0.0238(11) 0.0156(10) 0.0187(11) 0.0000(8) -0.0039(8) 0.0014(8)
C19 0.0321(12) 0.0218(11) 0.0162(11) 0.0031(10) -0.0071(9) 0.0023(9)
N4 0.0487(13) 0.0248(11) 0.0256(11) -0.0043(10) -0.0136(10) 0.0017(9)

loop_
_atom_type_symbol
_atom_type_description
_atom_type_scat_dispersion_real
_atom_type_scat_dispersion_imag
_atom_type_scat_source
C C 0.0033 0.0016 'International Tables Vol C Tables 4.2.6.8 and 6.1.1.4'
H H 0.0000 0.0000 'International Tables Vol C Tables 4.2.6.8 and 6.1.1.4'
N N 0.0061 0.0033 'International Tables Vol C Tables 4.2.6.8 and 6.1.1.4'
O O 0.0106 0.0060 'International Tables Vol C Tables 4.2.6.8 and 6.1.1.4'
Br Br -0.2901 2.4595 'International Tables Vol C Tables 4.2.6.8 and 6.1.1.4'

loop_
_geom_angle_atom_site_label_1
_geom_angle_atom_site_label_2
_geom_angle_atom_site_label_3
_geom_angle
_geom_angle_publ_flag
C2 N1 C8A 124.39(17) no
C2 N1 H1 117.8 no
C8A N1 H1 117.8 no
O2 C2 N1 120.30(18) no
O2 C2 C3 122.87(19) no
N1 C2 C3 116.83(18) no
C4 C3 C2 120.07(19) no
C4 C3 H3 120.0 no
C2 C3 H3 120.0 no
C3 C4 O4 123.99(18) no
C3 C4 C4A 122.18(18) no
O4 C4 C4A 113.83(17) no
C4 O4 C17 119.34(15) y
C8A C4A C5 119.73(19) no
C8A C4A C4 116.89(18) no
C5 C4A C4 123.35(18) no
C6 C5 C4A 119.72(19) no
C6 C5 H5 120.1 no
C4A C5 H5 120.1 no
C5 C6 C7 120.4(2) no
C5 C6 H6 119.8 no
C7 C6 H6 119.8 no
C8 C7 C6 120.7(2) no
C8 C7 H7 119.6 no
C6 C7 H7 119.6 no
C7 C8 C8A 119.24(19) no
C7 C8 H8 120.4 no
C8A C8 H8 120.4 no
N1 C8A C4A 119.59(18) no
N1 C8A C8 120.28(18) no
C4A C8A C8 120.13(19) no
C12 C11 C16 118.67(19) no
C12 C11 C17 120.80(18) no
C16 C11 C17 120.49(19) no
C13 C12 C11 120.76(19) no
C13 C12 H12 119.6 no
C11 C12 H12 119.6 no
C12 C13 C14 119.3(2) no
C12 C13 H13 120.3 no
C14 C13 H13 120.3 no
C15 C14 C13 121.2(2) no
C15 C14 Br14 119.51(16) no
C13 C14 Br14 119.29(17) no
C14 C15 C16 119.3(2) no
C14 C15 H15 120.4 no
C16 C15 H15 120.4 no
C15 C16 C11 120.8(2) no
C15 C16 H16 119.6 no
C11 C16 H16 119.6 no
C18 C17 O4 117.23(18) no
C18 C17 C11 125.99(19) no
O4 C17 C11 116.43(17) no
C17 C18 C19 121.3(2) no
C17 C18 H18 119.4 no
C19 C18 H18 119.4 no
N4 C19 C18 178.5(2) no

loop_
_geom_bond_atom_site_label_1
_geom_bond_atom_site_label_2
_geom_bond_distance
_geom_bond_publ_flag
N1 C2 1.360(3) no
N1 C8A 1.379(3) no
N1 H1 0.88 no
C2 O2 1.253(2) no
C2 C3 1.441(3) no
C3 C4 1.352(3) no
C3 H3 0.95 no
C4 O4 1.377(2) no
C4 C4A 1.439(3) no
O4 C17 1.388(2) no
C4A C5 1.404(3) y
C5 C6 1.372(3) y
C5 H5 0.95 no
C6 C7 1.403(3) y
C6 H6 0.95 no
C7 C8 1.375(3) y
C7 H7 0.95 no
C8 C8A 1.404(3) y
C8A C4A 1.400(3) y
C8 H8 0.95 no
C11 C12 1.398(3) no
C11 C16 1.400(3) no
C11 C17 1.468(3) no
C12 C13 1.383(3) no
C12 H12 0.95 no
C13 C14 1.386(3) no
C13 H13 0.95 no
C14 C15 1.383(3) no
C14 Br14 1.892(2) no
C15 C16 1.384(3) no
C15 H15 0.95 no
C16 H16 0.95 no
C17 C18 1.344(3) no
C18 C19 1.426(3) no
C18 H18 0.95 no
C19 N4 1.144(3) no

loop_
_geom_hbond_atom_site_label_D
_geom_hbond_atom_site_label_H
_geom_hbond_atom_site_label_A
_geom_hbond_site_symmetry_A
_geom_hbond_distance_DH
_geom_hbond_distance_HA
_geom_hbond_distance_DA
_geom_hbond_angle_DHA
_geom_hbond_publ_flag
N1 H1 O2 3_666 0.88 1.96 2.814(2) 164 y
C12 H12 O2 2_646 0.95 2.52 3.435(2) 163 y
C18 H18 O2 2_646 0.95 2.44 3.389(3) 178 y

loop_
_geom_torsion_atom_site_label_1
_geom_torsion_atom_site_label_2
_geom_torsion_atom_site_label_3
_geom_torsion_atom_site_label_4
_geom_torsion
_geom_torsion_publ_flag
C8A N1 C2 O2 178.04(18) no
C8A N1 C2 C3 -2.5(3) no
O2 C2 C3 C4 -178.26(18) no
N1 C2 C3 C4 2.3(3) no
C2 C3 C4 O4 178.32(17) no
C2 C3 C4 C4A -0.6(3) no
C3 C4 O4 C17 26.0(3) y
C4A C4 O4 C17 -155.03(17) no
C3 C4 C4A C8A -1.1(3) no
O4 C4 C4A C8A 179.95(16) no
C3 C4 C4A C5 -179.20(19) no
O4 C4 C4A C5 1.8(3) no
C8A C4A C5 C6 -0.3(3) no
C4 C4A C5 C6 177.78(19) no
C4A C5 C6 C7 1.1(3) no
C5 C6 C7 C8 -0.9(3) no
C6 C7 C8 C8A -0.1(3) no
C2 N1 C8A C4A 0.9(3) no
C2 N1 C8A C8 -179.29(18) no
C5 C4A C8A N1 179.16(18) no
C4 C4A C8A N1 0.9(3) no
C5 C4A C8A C8 -0.7(3) no
C4 C4A C8A C8 -178.90(18) no
C7 C8 C8A N1 -178.94(18) no
C7 C8 C8A C4A 0.9(3) no
C16 C11 C12 C13 0.1(3) no
C17 C11 C12 C13 -177.63(19) no
C11 C12 C13 C14 0.7(3) no
C12 C13 C14 C15 -1.0(3) no
C12 C13 C14 Br14 176.84(16) no
C13 C14 C15 C16 0.6(3) no
Br14 C14 C15 C16 -177.29(16) no
C14 C15 C16 C11 0.2(3) no
C12 C11 C16 C15 -0.6(3) no
C17 C11 C16 C15 177.18(19) no
C4 O4 C17 C18 -118.0(2) y
C4 O4 C17 C11 68.3(2) y
C12 C11 C17 C18 10.1(3) no
C16 C11 C17 C18 -167.6(2) no
O4 C17 C11 C12 -176.79(18) y
C16 C11 C17 O4 5.5(3) no
O4 C17 C18 C19 5.5(3) no
C11 C17 C18 C19 178.5(2) no

loop_
_cod_related_entry_id
_cod_related_entry_database
_cod_related_entry_code
1 ChemSpider 21179094
